data_2009530
loop_
_publ_author_name
'Mahoui, A.'
'Lapasset, J.'
'Moret, J.'

_publ_section_title
;
 Structure du bis(t\'etra\'ethylammonium)t\'etrachlorocuprate(II)
 h\'emihydrate, [(C~2~H~5~)~4~N]~2~[CuCl~4~].0,5H~2~O
;
_journal_issue 3
_journal_name_full 'Acta Crystallographica Section C'
_journal_page_first 358
_journal_page_last 362
_journal_paper_doi 10.1107/S0108270193007280
_journal_volume 50
_journal_year 1994
_chemical_formula_moiety 'C16 H40 N2, Cl4 Cu, 0.5(H2 O)'
_chemical_formula_sum 'C16 H41 Cl4 Cu N2 O0.5'
_chemical_formula_weight 474.89
_space_group_crystal_system tetragonal
_space_group_IT_number 85
_space_group_name_Hall '-P 4a'
_space_group_name_H-M_alt 'P 4/n :2'
_cell_angle_alpha 90.
_cell_angle_beta 90.
_cell_angle_gamma 90.
_cell_formula_units_Z 4
_cell_length_a 14.02(3)
_cell_length_b 14.02(3)
_cell_length_c 12.47(3)
_cell_measurement_reflns_used 20
_cell_measurement_temperature 297
_cell_measurement_theta_max 51
_cell_measurement_theta_min 31
_cell_volume 2451(9)
_diffrn_measurement_device 'Enraf-Nonius CAD-4'
_diffrn_measurement_method \q-2\q
_diffrn_radiation_type Cu
_diffrn_radiation_wavelength 1.5418
_diffrn_reflns_av_R_equivalents 0.019
_diffrn_reflns_limit_h_max 16
_diffrn_reflns_limit_h_min 0
_diffrn_reflns_limit_k_max 16
_diffrn_reflns_limit_k_min 0
_diffrn_reflns_limit_l_max 14
_diffrn_reflns_limit_l_min 0
_diffrn_reflns_number 3051
_diffrn_reflns_theta_max 65
_diffrn_standards_decay_% none
_diffrn_standards_interval_time 60
_diffrn_standards_number 3
_exptl_absorpt_coefficient_mu 5.180
_exptl_absorpt_correction_T_max 3.74
_exptl_absorpt_correction_T_min 2.14
_exptl_absorpt_correction_type integration
_exptl_crystal_colour orange
_exptl_crystal_density_diffrn 1.29
_exptl_crystal_density_meas 1.28
_exptl_crystal_description prism
_exptl_crystal_F_000 1008
_exptl_crystal_size_max 0.43
_exptl_crystal_size_mid 0.26
_exptl_crystal_size_min 0.18
_refine_diff_density_max 0.38
_refine_diff_density_min -0.45
_refine_ls_goodness_of_fit_obs 1.689
_refine_ls_number_parameters 143
_refine_ls_number_reflns 1397
_refine_ls_R_factor_obs 0.0573
_refine_ls_shift/esd_max 0.01
_refine_ls_structure_factor_coef F
_refine_ls_weighting_details 'w = 1/[\s^2^(F) + 0.000637F^2^]'
_refine_ls_weighting_scheme calc
_refine_ls_wR_factor_obs 0.0595
_reflns_number_observed 1397
_reflns_number_total 1673
_reflns_observed_criterion F~o~>4\sF~o~
_cod_data_source_file du1030.cif
_cod_data_source_block du1030_structure_1_of_1
_cod_depositor_comments
;
 Adding the atomic displacement parameter values after consulting the original
 publication.

 Antanas Vaitkus,
 2018-02-01

 Adding the coordinates of the 'O' atom after consulting the original
 publication. The 'O' atom and the 'Cl(22)' share the same site disordered
 around a 4-fold special position. For this reason both of the atoms were
 given the occupancies of 0.25.

 'Cu' and 'Cl(23)' atoms are also disordered around the same position and
 were given the occupancies of 0.25 and 0.5 respectively since two of the
 'Cl(23)' symmetric equivalents are present at the same time.

 All of the atoms disordered around the special position were assigned the
 '-1' disorder group.

 Antanas Vaitkus,
 2018-02-01

 Adding the _atom_type_symbol loop and the _atom_site_type_symbol data item.

 Antanas Vaitkus,
 2018-02-01

 Correcting the _geom_angle_atom_site_label_1 data item value by changing
 it from 'Cl(2)' to 'Cl(21)'.

 Antanas Vaitkus,
 2018-02-01

 Marking atom disorder in the tetraethylammonium moiety after consulting
 the original publication.

 Antanas Vaitkus,
 2018-02-01

 Correcting the coordinates of the hydrogen atoms that seem to be misplaced.
 Changing the y coordinate of the 'H(11)' atom from '.0874' to '-.0874'.
 Changing the y coordinate of the 'H(12)' atom from '.0538' to '-.0538'.

 Antanas Vaitkus,
 2018-02-01

 Correcting the space group by changing it from 'P 4ab -1ab' to '-P 4a' after
 consulting the original publication.

 Antanas Vaitkus,
 2018-02-01

The following automatic conversions were performed:

'_refine_ls_weighting_scheme' value ' 1/[\s^2^(F) + 0.000637F^2^]'
was changed to 'calc'. New tag '_refine_ls_weighting_details' was
created. The value of the new tag was set to 'w = 1/[\s^2^(F) +
0.000637F^2^]'.

Automatic conversion script
Id: cif_fix_values 3143 2015-03-26 13:38:13Z robertas 
;
_cod_original_cell_volume 2451(16)
_cod_original_formula_sum 'C16 H40 Cl4 Cu1 N2'
_cod_database_code 2009530

loop_
_space_group_symop_id
_space_group_symop_operation_xyz
1 x,y,z
2 -y+1/2,x,z
3 -x+1/2,-y+1/2,z
4 y,-x+1/2,z
5 -x,-y,-z
6 y+1/2,-x,-z
7 x+1/2,y+1/2,-z
8 -y,x+1/2,-z

loop_
_atom_site_label
_atom_site_type_symbol
_atom_site_fract_x
_atom_site_fract_y
_atom_site_fract_z
_atom_site_occupancy
_atom_site_disorder_group
_atom_site_attached_hydrogens
_atom_site_B_iso_or_equiv
Cu(1) Cu .7500 .2500 .0 1 . 0 2.55(3)
Cl(1) Cl .65990(10) .14530(10) -.08870(10) 1 . 0 4.59(5)
Cu(2) Cu .2336(3) .2087(2) .4805(2) 0.25 -1 0 3.4(1)
Cl(21) Cl .2500 .2500 .3127(2) 1 . 0 5.12(9)
Cl(22) Cl .1974(6) .0636(4) .5393(7) 0.25 -1 0 4.5(2)
Cl(23) Cl .3912(3) .2112(4) .5342(5) 0.5 -1 0 5.4(2)
O O .1974(6) .0636(4) .5393(7) 0.25 -1 2 4.5(2)
N N .5487(2) .0553(2) .2502(3) 1 . 0 2.9(1)
C(1) C .4849(5) -.0310(5) .2674(6) 0.733(6) 1 0 4.0(3)
C(2) C .6003(5) .0713(5) .3593(5) 0.733(6) 1 0 3.5(2)
C(3) C .6208(6) .0336(6) .1623(6) 0.733(6) 1 0 4.4(3)
C(4) C .4940(5) .1432(5) .2216(6) 0.733(6) 1 0 3.8(3)
C(1)' C .4726(10) .0685(10) .3350(13) 0.267(6) 2 0 4.0(3)
C(2)' C .6188(11) .1376(10) .2494(11) 0.267(6) 2 0 4.0(3)
C(3)' C .5905(10) -.0442(8) .2465(15) 0.267(6) 2 0 4.0(3)
C(4)' C .5003(13) .0574(11) .1392(10) 0.267(6) 2 0 4.0(4)
C(11) C .4005(4) -.0123(4) .3407(5) 1 . 0 4.8(2)
C(22) C .6759(4) .1442(5) .3539(6) 1 . 0 5.6(3)
C(33) C .6816(4) -.0537(4) .1793(5) 1 . 0 5.6(3)
C(44) C .4359(4) .1398(5) .1190(5) 1 . 0 5.2(2)
H(11) H .5273 -.0874 .3022 0.733(6) 1 0 ?
H(12) H .4580 -.0538 .1904 0.733(6) 1 0 ?
H(21) H .6319 .0047 .3842 0.733(6) 1 0 ?
H(22) H .5481 .0936 .4178 0.733(6) 1 0 ?
H(31) H .6678 .0943 .1553 0.733(6) 1 0 ?
H(32) H .5820 .0243 .0882 0.733(6) 1 0 ?
H(41) H .4455 .1581 .2867 0.733(6) 1 0 ?
H(42) H .5445 .2010 .2140 0.733(6) 1 0 ?
H(13) H -.4347 -.1338 -.3179 0.267(6) 2 0 ?
H(14) H -.5072 -.0743 -.4121 0.267(6) 2 0 ?
H(23) H -.5798 -.2033 -.2384 0.267(6) 2 0 ?
H(24) H -.6678 -.1279 -.1836 0.267(6) 2 0 ?
H(33) H -.5374 .0915 -.2133 0.267(6) 2 0 ?
H(34) H -.6068 .0657 -.3276 0.267(6) 2 0 ?
H(43) H -.5557 -.0586 -.0790 0.267(6) 2 0 ?
H(44) H -.4589 .0071 -.1308 0.267(6) 2 0 ?
H(111) H .3588 -.0766 .3488 0.733(6) 1 0 ?
H(112) H .3566 .0434 .3067 0.733(6) 1 0 ?
H(113) H .4259 .0098 .4186 0.733(6) 1 0 ?
H(221) H .7087 .1518 .4319 0.733(6) 1 0 ?
H(222) H .6454 .2116 .3298 0.733(6) 1 0 ?
H(223) H .7292 .1227 .2963 0.733(6) 1 0 ?
H(331) H .7298 -.0620 .1124 0.733(6) 1 0 ?
H(332) H .6364 -.1158 .1853 0.733(6) 1 0 ?
H(333) H .7221 -.0458 .2524 0.733(6) 1 0 ?
H(441) H .4001 .2072 .1076 0.733(6) 1 0 ?
H(442) H .3836 .0835 .1246 0.733(6) 1 0 ?
H(443) H .4826 .1263 .0519 0.733(6) 1 0 ?
H(114) H -.3490 -.0027 -.4028 0.267(6) 2 0 ?
H(115) H -.3643 .0187 -.2646 0.267(6) 2 0 ?
H(116) H -.4369 .0782 -.3587 0.267(6) 2 0 ?
H(224) H -.7246 -.2037 -.3495 0.267(6) 2 0 ?
H(225) H -.6277 -.1544 -.4204 0.267(6) 2 0 ?
H(226) H -.7158 -.0791 -.3656 0.267(6) 2 0 ?
H(334) H -.7060 .1267 -.1814 0.267(6) 2 0 ?
H(335) H -.6668 .0334 -.0974 0.267(6) 2 0 ?
H(336) H -.7362 .0077 -.2118 0.267(6) 2 0 ?
H(444) H -.4061 -.1342 -.0394 0.267(6) 2 0 ?
H(445) H -.3790 -.1397 -.1774 0.267(6) 2 0 ?
H(446) H -.4759 -.2054 -.1256 0.267(6) 2 0 ?

loop_
_atom_type_symbol
_atom_type_scat_source
Cu IntTabIV
C 'Cromer & Mann (1968)'
N 'Cromer & Mann (1968)'
O 'Cromer & Mann (1968)'
Cl 'Cromer & Mann (1968)'
H 'Cromer & Mann (1968)'

loop_
_geom_angle_atom_site_label_1
_geom_angle_atom_site_label_2
_geom_angle_atom_site_label_3
_geom_angle_site_symmetry_3
_geom_angle
Cl(1) Cu(1) Cl(1) 12_765 120.5(2)
Cl(1) Cu(1) Cl(1) 17_555 104.20(10)
Cl(21) Cu(2) Cl(22) . 125.7(3)
Cl(21) Cu(2) Cl(23) . 100.0(2)
Cl(21) Cu(2) Cl(23) 12_665 104.0(2)
Cl(22) Cu(2) Cl(23) . 97.9(3)
Cl(22) Cu(2) Cl(23) 12_665 100.8(3)
Cl(23) Cu(2) Cl(23) 12_665 132.1(3)
Cl(23) O Cl(23) 12_665 74.2(2)
N C(1) C(11) . 114.0(5)
N C(2) C(22) . 113.2(5)
N C(3) C(33) . 115.9(6)
N C(4) C(44) . 116.8(6)
N C(1)' C(11) . 114.2(10)
N C(2)' C(22) . 112.3(9)
N C(3)' C(33) . 114.8(9)
N C(4)' C(44) . 115.7(10)
C(1) N C(2) . 105.4(4)
C(1) N C(3) . 109.5(5)
C(1) N C(4) . 112.8(4)
C(2) N C(3) . 110.5(4)
C(2) N C(4) . 109.2(4)
C(3) N C(4) . 109.5(5)
C(1)' N C(2)' . 111.6(8)
C(1)' N C(3)' . 114.0(8)
C(1)' N C(4)' . 108.3(9)
C(2)' N C(3)' . 116.8(8)
C(2)' N C(4)' . 105.4(8)
C(3)' N C(4)' . 99.2(9)

loop_
_geom_bond_atom_site_label_1
_geom_bond_atom_site_label_2
_geom_bond_site_symmetry_2
_geom_bond_distance
Cu(1) Cl(1) . 2.230(4)
Cu(2) Cl(21) . 2.183(6)
Cu(2) Cl(22) . 2.221(8)
Cu(2) Cl(23) . 2.309(8)
Cu(2) Cl(23) 12_665 2.184(8)
N C(1) . 1.520(8)
N C(2) . 1.557(8)
N C(3) . 1.522(8)
N C(4) . 1.495(8)
N C(1)' . 1.51(2)
N C(2)' . 1.52(2)
N C(3)' . 1.510(10)
N C(4)' . 1.54(2)
C(1) C(11) . 1.520(10)
C(2) C(22) . 1.470(10)
C(3) C(33) . 1.510(10)
C(4) C(44) . 1.520(10)
C(1)' C(11) . 1.52(2)
C(2)' C(22) . 1.53(2)
C(3)' C(33) . 1.53(3)
C(4)' C(44) . 1.49(2)
O Cl(23) . 3.420(10)
O Cl(23) 12_665 3.390(10)
